data_2243595
loop_
_publ_author_name
'Yano, Masafumi'
'Kashiwagi, Yukiyasu'
'Inada, Yoshinori'
'Hayashi, Yuki'
'Mitsudo, Koichi'
'Kubono, Koji'

_publ_section_title
;
 Crystal structure of tris[4-(naphthalen-1-yl)phenyl]amine
;
_journal_coeditor_code IS5556
_journal_issue 10
_journal_name_full 'Acta Crystallographica Section E'
_journal_page_first 1649
_journal_page_last 1652
_journal_paper_doi 10.1107/S2056989020012529
_journal_volume 76
_journal_year 2020
_chemical_formula_iupac 'C48 H33 N'
_chemical_formula_moiety 'C48 H33 N'
_chemical_formula_sum 'C48 H33 N'
_chemical_formula_weight 623.80
_chemical_name_systematic
;
Tris[4-(naphthalen-1-yl)phenyl]amine
;
_space_group_crystal_system triclinic
_space_group_IT_number 2
_space_group_name_Hall '-P 1'
_space_group_name_H-M_alt 'P -1'
_atom_sites_solution_hydrogens geom
_atom_sites_solution_primary direct
_atom_sites_solution_secondary difmap
_cell_angle_alpha 74.429(5)
_cell_angle_beta 75.671(5)
_cell_angle_gamma 78.309(6)
_cell_formula_units_Z 2
_cell_length_a 10.0952(4)
_cell_length_b 13.0135(6)
_cell_length_c 13.5643(5)
_cell_measurement_reflns_used 12529
_cell_measurement_temperature 173
_cell_measurement_theta_max 27.47
_cell_measurement_theta_min 2.11
_cell_volume 1645.39(13)
_computing_cell_refinement
;
RAPID-AUTO (Rigaku, 2006)
;
_computing_data_collection
;
RAPID-AUTO (Rigaku, 2006)
;
_computing_data_reduction
;
RAPID-AUTO (Rigaku, 2006)
;
_computing_molecular_graphics
;
PLATON (Spek, 2020), publCIF (Westrip, 2010)
;
_computing_publication_material
;
CrystalStructure (Rigaku, 2016)
;
_computing_structure_refinement
;
<i>SHELXL2014/7</i> (Sheldrick, 2015)
;
_computing_structure_solution
;
SIR92 (Altomare, <i>et al.</i>, 1994)
;
_diffrn_ambient_temperature 173
_diffrn_detector_area_resol_mean 10.000
_diffrn_measured_fraction_theta_full 0.996
_diffrn_measured_fraction_theta_max 0.993
_diffrn_measurement_device_type 'Rigaku R-AXIS RAPID'
_diffrn_measurement_method \w
_diffrn_radiation_type 'Mo K\a'
_diffrn_radiation_wavelength 0.71075
_diffrn_reflns_av_R_equivalents 0.0295
_diffrn_reflns_limit_h_max 13
_diffrn_reflns_limit_h_min -13
_diffrn_reflns_limit_k_max 16
_diffrn_reflns_limit_k_min -16
_diffrn_reflns_limit_l_max 17
_diffrn_reflns_limit_l_min -17
_diffrn_reflns_number 16018
_diffrn_reflns_theta_full 25.242
_diffrn_reflns_theta_max 27.467
_diffrn_reflns_theta_min 2.105
_diffrn_standards_number 0
_exptl_absorpt_coefficient_mu 0.072
_exptl_absorpt_correction_T_max 0.982
_exptl_absorpt_correction_T_min 0.689
_exptl_absorpt_correction_type multi-scan
_exptl_absorpt_process_details
;
(<i>ABSCOR</i>; Higashi, 1995)
;
_exptl_crystal_colour colorless
_exptl_crystal_density_diffrn 1.259
_exptl_crystal_density_method 'not measured'
_exptl_crystal_description block
_exptl_crystal_F_000 656.00
_exptl_crystal_size_max 0.500
_exptl_crystal_size_mid 0.400
_exptl_crystal_size_min 0.250
_refine_diff_density_max 0.44
_refine_diff_density_min -0.19
_refine_ls_extinction_method none
_refine_ls_goodness_of_fit_ref 1.038
_refine_ls_hydrogen_treatment constr
_refine_ls_number_parameters 442
_refine_ls_number_reflns 7480
_refine_ls_number_restraints 0
_refine_ls_R_factor_all 0.0776
_refine_ls_R_factor_gt 0.0531
_refine_ls_shift/su_max 0.000
_refine_ls_structure_factor_coef Fsqd
_refine_ls_weighting_details 'w = 1/[\s^2^(Fo^2^)+(0.0463P)^2^+0.6997P] where P=(Fo^2^+2Fc^2^)/3'
_refine_ls_weighting_scheme calc
_refine_ls_wR_factor_gt 0.1129
_refine_ls_wR_factor_ref 0.1233
_reflns_number_gt 5597
_reflns_number_total 7480
_reflns_threshold_expression F^2^>2.0\s(F^2^)
_cod_data_source_file is5556sup1.cif
_cod_data_source_block I
_cod_database_code 2243595

loop_
_space_group_symop_id
_space_group_symop_operation_xyz
1 +X,+Y,+Z
2 -X,-Y,-Z

loop_
_atom_site_type_symbol
_atom_site_label
_atom_site_fract_x
_atom_site_fract_y
_atom_site_fract_z
_atom_site_U_iso_or_equiv
_atom_site_adp_type
_atom_site_calc_flag
_atom_site_occupancy
_atom_site_disorder_assembly
_atom_site_disorder_group
N N1 0.14801(14) 0.09044(10) 1.02472(10) 0.0266(3) Uani d 1 . .
C C2 0.16313(15) -0.00593(12) 1.10268(12) 0.0232(3) Uani d 1 . .
C C3 0.13832(16) -0.00538(12) 1.20859(12) 0.0259(3) Uani d 1 . .
H H3 0.1124 0.0612 1.2295 0.031 Uiso calc 1 . .
C C4 0.15124(16) -0.10144(12) 1.28352(12) 0.0260(3) Uani d 1 . .
H H4 0.1334 -0.0992 1.3551 0.031 Uiso calc 1 . .
C C5 0.18977(15) -0.20126(12) 1.25653(12) 0.0240(3) Uani d 1 . .
C C6 0.21653(16) -0.20035(12) 1.15008(12) 0.0248(3) Uani d 1 . .
H H6 0.2436 -0.2668 1.1291 0.030 Uiso calc 1 . .
C C7 0.20467(15) -0.10512(12) 1.07433(12) 0.0248(3) Uani d 1 . .
H H7 0.2249 -0.1073 1.0026 0.030 Uiso calc 1 . .
C C8 0.21175(16) -0.30334(12) 1.33678(12) 0.0259(3) Uani d 1 . .
C C9 0.29701(17) -0.30985(13) 1.40386(13) 0.0311(4) Uani d 1 . .
H H9 0.3343 -0.2476 1.4016 0.037 Uiso calc 1 . .
C C10 0.33033(19) -0.40671(14) 1.47592(14) 0.0357(4) Uani d 1 . .
H H10 0.3897 -0.4092 1.5212 0.043 Uiso calc 1 . .
C C11 0.27776(19) -0.49663(14) 1.48081(14) 0.0358(4) Uani d 1 . .
H H11 0.3029 -0.5620 1.5283 0.043 Uiso calc 1 . .
C C12 0.18616(18) -0.49406(13) 1.41617(13) 0.0305(4) Uani d 1 . .
C C13 0.12495(19) -0.58567(14) 1.42374(15) 0.0371(4) Uani d 1 . .
H H13 0.1493 -0.6515 1.4709 0.045 Uiso calc 1 . .
C C14 0.0320(2) -0.58075(15) 1.36455(15) 0.0413(4) Uani d 1 . .
H H14 -0.0071 -0.6431 1.3700 0.050 Uiso calc 1 . .
C C15 -0.00617(19) -0.48328(15) 1.29518(15) 0.0386(4) Uani d 1 . .
H H15 -0.0724 -0.4799 1.2550 0.046 Uiso calc 1 . .
C C16 0.05106(17) -0.39365(14) 1.28512(13) 0.0316(4) Uani d 1 . .
H H16 0.0241 -0.3287 1.2378 0.038 Uiso calc 1 . .
C C17 0.15007(16) -0.39574(13) 1.34394(12) 0.0269(3) Uani d 1 . .
C C18 0.23208(16) 0.09424(11) 0.92230(12) 0.0242(3) Uani d 1 . .
C C19 0.37499(17) 0.07939(12) 0.90874(13) 0.0281(3) Uani d 1 . .
H H19 0.4165 0.0695 0.9669 0.034 Uiso calc 1 . .
C C20 0.45771(17) 0.07890(13) 0.81001(13) 0.0291(4) Uani d 1 . .
H H20 0.5554 0.0670 0.8019 0.035 Uiso calc 1 . .
C C21 0.39922(17) 0.09568(12) 0.72244(13) 0.0275(3) Uani d 1 . .
C C22 0.25551(17) 0.11267(13) 0.73763(13) 0.0296(4) Uani d 1 . .
H H22 0.2133 0.1256 0.6793 0.036 Uiso calc 1 . .
C C23 0.17291(16) 0.11113(13) 0.83621(13) 0.0278(3) Uani d 1 . .
H H23 0.0752 0.1217 0.8448 0.033 Uiso calc 1 . .
C C24 0.48684(17) 0.10367(13) 0.61483(13) 0.0291(4) Uani d 1 . .
C C25 0.45260(18) 0.18906(13) 0.53581(13) 0.0321(4) Uani d 1 . .
H H25 0.3686 0.2363 0.5493 0.039 Uiso calc 1 . .
C C26 0.5382(2) 0.20880(16) 0.43537(14) 0.0430(5) Uani d 1 . .
H H26 0.5112 0.2679 0.3821 0.052 Uiso calc 1 . .
C C27 0.6607(2) 0.14220(16) 0.41495(14) 0.0415(4) Uani d 1 . .
H H27 0.7210 0.1574 0.3485 0.050 Uiso calc 1 . .
C C28 0.69744(18) 0.05122(14) 0.49235(13) 0.0330(4) Uani d 1 . .
C C29 0.8225(2) -0.02024(16) 0.47202(15) 0.0416(4) Uani d 1 . .
H H29 0.8847 -0.0036 0.4067 0.050 Uiso calc 1 . .
C C30 0.8555(2) -0.11158(16) 0.54362(16) 0.0423(5) Uani d 1 . .
H H30 0.9398 -0.1580 0.5286 0.051 Uiso calc 1 . .
C C31 0.76354(19) -0.13658(15) 0.64002(15) 0.0381(4) Uani d 1 . .
H H31 0.7841 -0.2022 0.6887 0.046 Uiso calc 1 . .
C C32 0.64506(18) -0.06841(13) 0.66525(13) 0.0307(4) Uani d 1 . .
H H32 0.5862 -0.0861 0.7320 0.037 Uiso calc 1 . .
C C33 0.60871(17) 0.02880(13) 0.59287(13) 0.0297(4) Uani d 1 . .
C C34 0.04483(15) 0.17917(12) 1.04198(12) 0.0236(3) Uani d 1 . .
C C35 0.06416(16) 0.28295(12) 0.98293(12) 0.0265(3) Uani d 1 . .
H H35 0.1471 0.2937 0.9324 0.032 Uiso calc 1 . .
C C36 -0.03641(17) 0.37021(12) 0.99736(13) 0.0275(3) Uani d 1 . .
H H36 -0.0224 0.4398 0.9551 0.033 Uiso calc 1 . .
C C37 -0.15856(16) 0.35813(12) 1.07296(12) 0.0257(3) Uani d 1 . .
C C38 -0.17683(16) 0.25404(12) 1.13011(12) 0.0264(3) Uani d 1 . .
H H38 -0.2595 0.2433 1.1809 0.032 Uiso calc 1 . .
C C39 -0.07832(16) 0.16580(12) 1.11521(12) 0.0256(3) Uani d 1 . .
H H39 -0.0946 0.0957 1.1550 0.031 Uiso calc 1 . .
C C40 -0.26129(16) 0.45250(12) 1.09758(13) 0.0270(3) Uani d 1 . .
C C41 -0.29800(18) 0.46387(14) 1.19948(14) 0.0330(4) Uani d 1 . .
H H41 -0.2614 0.4097 1.2524 0.040 Uiso calc 1 . .
C C42 -0.38881(19) 0.55428(15) 1.22681(15) 0.0376(4) Uani d 1 . .
H H42 -0.4133 0.5601 1.2976 0.045 Uiso calc 1 . .
C C43 -0.44133(18) 0.63313(14) 1.15188(15) 0.0358(4) Uani d 1 . .
H H43 -0.4994 0.6951 1.1705 0.043 Uiso calc 1 . .
C C44 -0.41071(16) 0.62406(12) 1.04683(14) 0.0298(4) Uani d 1 . .
C C45 -0.46871(18) 0.70263(14) 0.96833(15) 0.0372(4) Uani d 1 . .
H H45 -0.5255 0.7657 0.9854 0.045 Uiso calc 1 . .
C C46 -0.44480(19) 0.68960(14) 0.86875(15) 0.0398(4) Uani d 1 . .
H H46 -0.4853 0.7432 0.8174 0.048 Uiso calc 1 . .
C C47 -0.36022(19) 0.59692(15) 0.84179(14) 0.0376(4) Uani d 1 . .
H H47 -0.3453 0.5874 0.7727 0.045 Uiso calc 1 . .
C C48 -0.29959(17) 0.52080(13) 0.91465(13) 0.0314(4) Uani d 1 . .
H H48 -0.2416 0.4592 0.8951 0.038 Uiso calc 1 . .
C C49 -0.32131(16) 0.53158(12) 1.01890(13) 0.0264(3) Uani d 1 . .

loop_
_atom_site_aniso_label
_atom_site_aniso_U_11
_atom_site_aniso_U_22
_atom_site_aniso_U_33
_atom_site_aniso_U_12
_atom_site_aniso_U_13
_atom_site_aniso_U_23
N1 0.0254(7) 0.0233(6) 0.0238(7) 0.0055(5) -0.0008(5) -0.0039(5)
C2 0.0173(7) 0.0223(7) 0.0265(8) 0.0025(6) -0.0038(6) -0.0045(6)
C3 0.0246(8) 0.0248(7) 0.0278(8) 0.0040(6) -0.0067(6) -0.0094(7)
C4 0.0226(8) 0.0300(8) 0.0245(8) 0.0012(6) -0.0045(6) -0.0089(7)
C5 0.0189(7) 0.0241(7) 0.0267(8) -0.0006(6) -0.0044(6) -0.0044(6)
C6 0.0221(8) 0.0218(7) 0.0295(8) 0.0011(6) -0.0037(6) -0.0088(6)
C7 0.0207(8) 0.0273(8) 0.0249(8) 0.0016(6) -0.0034(6) -0.0086(6)
C8 0.0230(8) 0.0259(8) 0.0251(8) 0.0009(6) -0.0020(6) -0.0059(6)
C9 0.0313(9) 0.0282(8) 0.0326(9) -0.0022(7) -0.0089(7) -0.0044(7)
C10 0.0348(10) 0.0369(9) 0.0336(9) 0.0018(7) -0.0142(8) -0.0040(8)
C11 0.0374(10) 0.0282(8) 0.0344(9) 0.0032(7) -0.0084(8) 0.0004(7)
C12 0.0311(9) 0.0267(8) 0.0284(8) 0.0009(6) -0.0001(7) -0.0066(7)
C13 0.0388(10) 0.0272(8) 0.0387(10) -0.0022(7) -0.0010(8) -0.0049(8)
C14 0.0409(11) 0.0342(9) 0.0480(11) -0.0125(8) 0.0020(9) -0.0132(9)
C15 0.0339(10) 0.0446(10) 0.0394(10) -0.0102(8) -0.0057(8) -0.0116(9)
C16 0.0278(9) 0.0338(9) 0.0305(9) -0.0041(7) -0.0028(7) -0.0060(7)
C17 0.0240(8) 0.0276(8) 0.0252(8) -0.0001(6) 0.0002(6) -0.0070(7)
C18 0.0234(8) 0.0184(7) 0.0266(8) 0.0018(6) -0.0006(6) -0.0057(6)
C19 0.0260(8) 0.0273(8) 0.0283(8) 0.0021(6) -0.0069(7) -0.0050(7)
C20 0.0208(8) 0.0284(8) 0.0348(9) 0.0005(6) -0.0019(6) -0.0081(7)
C21 0.0283(8) 0.0236(7) 0.0288(8) -0.0029(6) -0.0013(7) -0.0078(7)
C22 0.0283(9) 0.0318(8) 0.0294(8) -0.0035(7) -0.0065(7) -0.0084(7)
C23 0.0205(8) 0.0295(8) 0.0320(9) -0.0011(6) -0.0028(6) -0.0088(7)
C24 0.0309(9) 0.0284(8) 0.0291(8) -0.0077(7) -0.0050(7) -0.0068(7)
C25 0.0335(9) 0.0310(8) 0.0309(9) -0.0045(7) -0.0072(7) -0.0048(7)
C26 0.0542(12) 0.0436(10) 0.0297(9) -0.0134(9) -0.0123(9) 0.0021(8)
C27 0.0475(12) 0.0501(11) 0.0246(9) -0.0151(9) -0.0010(8) -0.0046(8)
C28 0.0348(10) 0.0396(9) 0.0274(8) -0.0123(7) -0.0004(7) -0.0128(8)
C29 0.0372(11) 0.0522(11) 0.0377(10) -0.0112(9) 0.0036(8) -0.0210(9)
C30 0.0321(10) 0.0448(11) 0.0517(12) -0.0020(8) 0.0002(8) -0.0250(10)
C31 0.0381(10) 0.0336(9) 0.0439(10) -0.0026(7) -0.0057(8) -0.0155(8)
C32 0.0321(9) 0.0269(8) 0.0318(9) -0.0053(7) -0.0017(7) -0.0081(7)
C33 0.0304(9) 0.0315(8) 0.0287(8) -0.0088(7) -0.0016(7) -0.0104(7)
C34 0.0210(8) 0.0227(7) 0.0255(8) 0.0038(6) -0.0050(6) -0.0076(6)
C35 0.0223(8) 0.0261(8) 0.0285(8) -0.0016(6) 0.0000(6) -0.0081(7)
C36 0.0280(8) 0.0208(7) 0.0314(8) -0.0021(6) -0.0031(7) -0.0058(7)
C37 0.0243(8) 0.0247(7) 0.0271(8) 0.0040(6) -0.0060(6) -0.0092(6)
C38 0.0208(8) 0.0286(8) 0.0252(8) 0.0020(6) -0.0017(6) -0.0055(7)
C39 0.0251(8) 0.0219(7) 0.0262(8) 0.0013(6) -0.0054(6) -0.0028(6)
C40 0.0226(8) 0.0243(7) 0.0323(9) 0.0020(6) -0.0034(6) -0.0096(7)
C41 0.0295(9) 0.0340(9) 0.0332(9) 0.0047(7) -0.0065(7) -0.0109(7)
C42 0.0333(10) 0.0438(10) 0.0365(10) 0.0040(8) -0.0034(8) -0.0212(8)
C43 0.0266(9) 0.0318(9) 0.0481(11) 0.0052(7) -0.0023(8) -0.0199(8)
C44 0.0206(8) 0.0247(8) 0.0412(10) 0.0000(6) -0.0018(7) -0.0094(7)
C45 0.0274(9) 0.0256(8) 0.0499(11) 0.0035(7) -0.0020(8) -0.0046(8)
C46 0.0298(9) 0.0335(9) 0.0434(11) 0.0003(7) -0.0063(8) 0.0077(8)
C47 0.0336(10) 0.0413(10) 0.0320(9) -0.0039(8) -0.0035(7) -0.0024(8)
C48 0.0285(9) 0.0288(8) 0.0331(9) 0.0007(7) -0.0027(7) -0.0075(7)
C49 0.0207(8) 0.0233(7) 0.0324(9) -0.0009(6) -0.0017(6) -0.0070(7)

loop_
_atom_type_symbol
_atom_type_description
_atom_type_scat_dispersion_real
_atom_type_scat_dispersion_imag
_atom_type_scat_source
C C 0.0033 0.0016
;
International Tables for Crystallography
(Vol. C, Tables 4.2.6.8 and 6.1.1.4)
;
H H 0.0000 0.0000
;
International Tables for Crystallography
(Vol. C, Table 6.1.1.4)
;
N N 0.0061 0.0033
;
International Tables for Crystallography
(Vol. C, Tables 4.2.6.8 and 6.1.1.4)
;

loop_
_geom_angle_atom_site_label_1
_geom_angle_atom_site_label_2
_geom_angle_atom_site_label_3
_geom_angle_site_symmetry_1
_geom_angle_site_symmetry_3
_geom_angle
_geom_angle_publ_flag
C2 N1 C34 . . 122.34(13) ?
C2 N1 C18 . . 118.41(12) ?
C34 N1 C18 . . 119.01(12) ?
C3 C2 C7 . . 118.28(14) ?
C3 C2 N1 . . 121.81(14) ?
C7 C2 N1 . . 119.91(14) ?
C4 C3 C2 . . 120.50(14) ?
C4 C3 H3 . . 119.8 ?
C2 C3 H3 . . 119.8 ?
C3 C4 C5 . . 121.84(15) ?
C3 C4 H4 . . 119.1 ?
C5 C4 H4 . . 119.1 ?
C4 C5 C6 . . 116.98(14) ?
C4 C5 C8 . . 121.42(14) ?
C6 C5 C8 . . 121.44(14) ?
C7 C6 C5 . . 121.86(14) ?
C7 C6 H6 . . 119.1 ?
C5 C6 H6 . . 119.1 ?
C6 C7 C2 . . 120.52(14) ?
C6 C7 H7 . . 119.7 ?
C2 C7 H7 . . 119.7 ?
C9 C8 C17 . . 119.14(14) ?
C9 C8 C5 . . 118.90(15) ?
C17 C8 C5 . . 121.93(14) ?
C8 C9 C10 . . 121.53(16) ?
C8 C9 H9 . . 119.2 ?
C10 C9 H9 . . 119.2 ?
C11 C10 C9 . . 120.23(17) ?
C11 C10 H10 . . 119.9 ?
C9 C10 H10 . . 119.9 ?
C10 C11 C12 . . 120.84(16) ?
C10 C11 H11 . . 119.6 ?
C12 C11 H11 . . 119.6 ?
C11 C12 C13 . . 121.65(16) ?
C11 C12 C17 . . 119.32(15) ?
C13 C12 C17 . . 118.99(16) ?
C14 C13 C12 . . 121.10(17) ?
C14 C13 H13 . . 119.4 ?
C12 C13 H13 . . 119.4 ?
C13 C14 C15 . . 120.00(17) ?
C13 C14 H14 . . 120.0 ?
C15 C14 H14 . . 120.0 ?
C16 C15 C14 . . 120.66(18) ?
C16 C15 H15 . . 119.7 ?
C14 C15 H15 . . 119.7 ?
C15 C16 C17 . . 121.18(16) ?
C15 C16 H16 . . 119.4 ?
C17 C16 H16 . . 119.4 ?
C16 C17 C12 . . 118.04(15) ?
C16 C17 C8 . . 123.11(15) ?
C12 C17 C8 . . 118.82(15) ?
C23 C18 C19 . . 119.28(14) ?
C23 C18 N1 . . 120.95(14) ?
C19 C18 N1 . . 119.77(14) ?
C18 C19 C20 . . 120.17(15) ?
C18 C19 H19 . . 119.9 ?
C20 C19 H19 . . 119.9 ?
C19 C20 C21 . . 121.09(15) ?
C19 C20 H20 . . 119.5 ?
C21 C20 H20 . . 119.5 ?
C22 C21 C20 . . 117.70(15) ?
C22 C21 C24 . . 120.65(15) ?
C20 C21 C24 . . 121.49(15) ?
C23 C22 C21 . . 121.31(16) ?
C23 C22 H22 . . 119.3 ?
C21 C22 H22 . . 119.3 ?
C18 C23 C22 . . 120.43(15) ?
C18 C23 H23 . . 119.8 ?
C22 C23 H23 . . 119.8 ?
C25 C24 C33 . . 119.01(15) ?
C25 C24 C21 . . 118.78(15) ?
C33 C24 C21 . . 122.12(14) ?
C24 C25 C26 . . 122.10(17) ?
C24 C25 H25 . . 118.9 ?
C26 C25 H25 . . 118.9 ?
C27 C26 C25 . . 119.68(17) ?
C27 C26 H26 . . 120.2 ?
C25 C26 H26 . . 120.2 ?
C26 C27 C28 . . 120.15(17) ?
C26 C27 H27 . . 119.9 ?
C28 C27 H27 . . 119.9 ?
C27 C28 C29 . . 121.05(16) ?
C27 C28 C33 . . 120.29(16) ?
C29 C28 C33 . . 118.65(16) ?
C30 C29 C28 . . 121.74(17) ?
C30 C29 H29 . . 119.1 ?
C28 C29 H29 . . 119.1 ?
C29 C30 C31 . . 119.25(18) ?
C29 C30 H30 . . 120.4 ?
C31 C30 H30 . . 120.4 ?
C32 C31 C30 . . 121.33(18) ?
C32 C31 H31 . . 119.3 ?
C30 C31 H31 . . 119.3 ?
C31 C32 C33 . . 120.81(16) ?
C31 C32 H32 . . 119.6 ?
C33 C32 H32 . . 119.6 ?
C32 C33 C28 . . 118.03(15) ?
C32 C33 C24 . . 123.46(15) ?
C28 C33 C24 . . 118.49(15) ?
C39 C34 C35 . . 118.44(13) ?
C39 C34 N1 . . 121.76(14) ?
C35 C34 N1 . . 119.78(14) ?
C36 C35 C34 . . 120.59(14) ?
C36 C35 H35 . . 119.7 ?
C34 C35 H35 . . 119.7 ?
C35 C36 C37 . . 121.41(14) ?
C35 C36 H36 . . 119.3 ?
C37 C36 H36 . . 119.3 ?
C38 C37 C36 . . 117.18(14) ?
C38 C37 C40 . . 120.52(14) ?
C36 C37 C40 . . 122.16(14) ?
C39 C38 C37 . . 122.02(14) ?
C39 C38 H38 . . 119.0 ?
C37 C38 H38 . . 119.0 ?
C38 C39 C34 . . 120.31(14) ?
C38 C39 H39 . . 119.8 ?
C34 C39 H39 . . 119.8 ?
C41 C40 C49 . . 119.25(14) ?
C41 C40 C37 . . 118.67(14) ?
C49 C40 C37 . . 122.08(14) ?
C40 C41 C42 . . 121.39(16) ?
C40 C41 H41 . . 119.3 ?
C42 C41 H41 . . 119.3 ?
C43 C42 C41 . . 120.07(17) ?
C43 C42 H42 . . 120.0 ?
C41 C42 H42 . . 120.0 ?
C42 C43 C44 . . 120.94(15) ?
C42 C43 H43 . . 119.5 ?
C44 C43 H43 . . 119.5 ?
C43 C44 C45 . . 122.04(15) ?
C43 C44 C49 . . 119.32(15) ?
C45 C44 C49 . . 118.62(16) ?
C46 C45 C44 . . 121.35(16) ?
C46 C45 H45 . . 119.3 ?
C44 C45 H45 . . 119.3 ?
C45 C46 C47 . . 120.13(17) ?
C45 C46 H46 . . 119.9 ?
C47 C46 H46 . . 119.9 ?
C48 C47 C46 . . 120.19(18) ?
C48 C47 H47 . . 119.9 ?
C46 C47 H47 . . 119.9 ?
C47 C48 C49 . . 121.42(16) ?
C47 C48 H48 . . 119.3 ?
C49 C48 H48 . . 119.3 ?
C48 C49 C44 . . 118.24(15) ?
C48 C49 C40 . . 122.85(14) ?
C44 C49 C40 . . 118.88(15) ?

loop_
_geom_bond_atom_site_label_1
_geom_bond_atom_site_label_2
_geom_bond_site_symmetry_2
_geom_bond_distance
_geom_bond_publ_flag
N1 C2 . 1.4159(19) ?
N1 C34 . 1.4179(18) ?
N1 C18 . 1.4315(19) ?
C2 C3 . 1.398(2) ?
C2 C7 . 1.399(2) ?
C3 C4 . 1.389(2) ?
C3 H3 . 0.9500 ?
C4 C5 . 1.397(2) ?
C4 H4 . 0.9500 ?
C5 C6 . 1.399(2) ?
C5 C8 . 1.491(2) ?
C6 C7 . 1.387(2) ?
C6 H6 . 0.9500 ?
C7 H7 . 0.9500 ?
C8 C9 . 1.376(2) ?
C8 C17 . 1.433(2) ?
C9 C10 . 1.410(2) ?
C9 H9 . 0.9500 ?
C10 C11 . 1.359(3) ?
C10 H10 . 0.9500 ?
C11 C12 . 1.414(3) ?
C11 H11 . 0.9500 ?
C12 C13 . 1.419(2) ?
C12 C17 . 1.430(2) ?
C13 C14 . 1.360(3) ?
C13 H13 . 0.9500 ?
C14 C15 . 1.408(3) ?
C14 H14 . 0.9500 ?
C15 C16 . 1.364(3) ?
C15 H15 . 0.9500 ?
C16 C17 . 1.417(2) ?
C16 H16 . 0.9500 ?
C18 C23 . 1.387(2) ?
C18 C19 . 1.388(2) ?
C19 C20 . 1.393(2) ?
C19 H19 . 0.9500 ?
C20 C21 . 1.401(2) ?
C20 H20 . 0.9500 ?
C21 C22 . 1.394(2) ?
C21 C24 . 1.497(2) ?
C22 C23 . 1.387(2) ?
C22 H22 . 0.9500 ?
C23 H23 . 0.9500 ?
C24 C25 . 1.375(2) ?
C24 C33 . 1.428(2) ?
C25 C26 . 1.410(2) ?
C25 H25 . 0.9500 ?
C26 C27 . 1.372(3) ?
C26 H26 . 0.9500 ?
C27 C28 . 1.410(3) ?
C27 H27 . 0.9500 ?
C28 C29 . 1.423(3) ?
C28 C33 . 1.426(2) ?
C29 C30 . 1.359(3) ?
C29 H29 . 0.9500 ?
C30 C31 . 1.404(3) ?
C30 H30 . 0.9500 ?
C31 C32 . 1.366(2) ?
C31 H31 . 0.9500 ?
C32 C33 . 1.422(2) ?
C32 H32 . 0.9500 ?
C34 C39 . 1.395(2) ?
C34 C35 . 1.397(2) ?
C35 C36 . 1.383(2) ?
C35 H35 . 0.9500 ?
C36 C37 . 1.401(2) ?
C36 H36 . 0.9500 ?
C37 C38 . 1.392(2) ?
C37 C40 . 1.493(2) ?
C38 C39 . 1.382(2) ?
C38 H38 . 0.9500 ?
C39 H39 . 0.9500 ?
C40 C41 . 1.380(2) ?
C40 C49 . 1.429(2) ?
C41 C42 . 1.411(2) ?
C41 H41 . 0.9500 ?
C42 C43 . 1.361(3) ?
C42 H42 . 0.9500 ?
C43 C44 . 1.413(3) ?
C43 H43 . 0.9500 ?
C44 C45 . 1.415(2) ?
C44 C49 . 1.429(2) ?
C45 C46 . 1.363(3) ?
C45 H45 . 0.9500 ?
C46 C47 . 1.408(3) ?
C46 H46 . 0.9500 ?
C47 C48 . 1.364(2) ?
C47 H47 . 0.9500 ?
C48 C49 . 1.417(2) ?
C48 H48 . 0.9500 ?

loop_
_geom_hbond_atom_site_label_D
_geom_hbond_atom_site_label_H
_geom_hbond_atom_site_label_A
_geom_hbond_site_symmetry_D
_geom_hbond_site_symmetry_H
_geom_hbond_site_symmetry_A
_geom_hbond_distance_DH
_geom_hbond_distance_HA
_geom_hbond_distance_DA
_geom_hbond_angle_DHA
_geom_hbond_publ_flag
C9 H9 Cg1 . . 2_657 0.95 2.65 3.5309(19) 154 yes
C20 H20 Cg2 . . 2_657 0.95 2.91 3.8029(19) 156 yes
C23 H23 Cg2 . . 2_557 0.95 2.71 3.6165(18) 159 yes
C47 H47 Cg3 . . 2_557 0.95 2.99 3.660(2) 129 yes

loop_
_geom_torsion_atom_site_label_1
_geom_torsion_atom_site_label_2
_geom_torsion_atom_site_label_3
_geom_torsion_atom_site_label_4
_geom_torsion_site_symmetry_1
_geom_torsion_site_symmetry_2
_geom_torsion_site_symmetry_3
_geom_torsion_site_symmetry_4
_geom_torsion
_geom_torsion_publ_flag
C34 N1 C2 C3 . . . . -35.0(2) ?
C18 N1 C2 C3 . . . . 150.63(15) ?
C34 N1 C2 C7 . . . . 145.32(15) ?
C18 N1 C2 C7 . . . . -29.0(2) ?
C7 C2 C3 C4 . . . . -1.7(2) ?
N1 C2 C3 C4 . . . . 178.66(14) ?
C2 C3 C4 C5 . . . . 0.4(2) ?
C3 C4 C5 C6 . . . . 0.7(2) ?
C3 C4 C5 C8 . . . . 176.20(15) ?
C4 C5 C6 C7 . . . . -0.4(2) ?
C8 C5 C6 C7 . . . . -175.91(14) ?
C5 C6 C7 C2 . . . . -0.9(2) ?
C3 C2 C7 C6 . . . . 2.0(2) ?
N1 C2 C7 C6 . . . . -178.37(14) ?
C4 C5 C8 C9 . . . . -51.0(2) ?
C6 C5 C8 C9 . . . . 124.33(17) ?
C4 C5 C8 C17 . . . . 130.98(17) ?
C6 C5 C8 C17 . . . . -53.7(2) ?
C17 C8 C9 C10 . . . . 3.1(2) ?
C5 C8 C9 C10 . . . . -175.02(15) ?
C8 C9 C10 C11 . . . . -0.2(3) ?
C9 C10 C11 C12 . . . . -1.8(3) ?
C10 C11 C12 C13 . . . . -176.88(17) ?
C10 C11 C12 C17 . . . . 0.8(3) ?
C11 C12 C13 C14 . . . . 176.91(17) ?
C17 C12 C13 C14 . . . . -0.8(3) ?
C12 C13 C14 C15 . . . . -0.7(3) ?
C13 C14 C15 C16 . . . . 1.2(3) ?
C14 C15 C16 C17 . . . . -0.1(3) ?
C15 C16 C17 C12 . . . . -1.4(2) ?
C15 C16 C17 C8 . . . . -179.29(16) ?
C11 C12 C17 C16 . . . . -175.91(15) ?
C13 C12 C17 C16 . . . . 1.8(2) ?
C11 C12 C17 C8 . . . . 2.1(2) ?
C13 C12 C17 C8 . . . . 179.79(15) ?
C9 C8 C17 C16 . . . . 173.91(15) ?
C5 C8 C17 C16 . . . . -8.0(2) ?
C9 C8 C17 C12 . . . . -4.0(2) ?
C5 C8 C17 C12 . . . . 174.10(14) ?
C2 N1 C18 C23 . . . . 118.54(16) ?
C34 N1 C18 C23 . . . . -56.0(2) ?
C2 N1 C18 C19 . . . . -60.6(2) ?
C34 N1 C18 C19 . . . . 124.90(16) ?
C23 C18 C19 C20 . . . . -1.6(2) ?
N1 C18 C19 C20 . . . . 177.57(14) ?
C18 C19 C20 C21 . . . . 1.5(2) ?
C19 C20 C21 C22 . . . . -0.1(2) ?
C19 C20 C21 C24 . . . . 175.28(15) ?
C20 C21 C22 C23 . . . . -1.1(2) ?
C24 C21 C22 C23 . . . . -176.59(15) ?
C19 C18 C23 C22 . . . . 0.3(2) ?
N1 C18 C23 C22 . . . . -178.81(14) ?
C21 C22 C23 C18 . . . . 1.1(2) ?
C22 C21 C24 C25 . . . . 45.1(2) ?
C20 C21 C24 C25 . . . . -130.13(17) ?
C22 C21 C24 C33 . . . . -138.26(17) ?
C20 C21 C24 C33 . . . . 46.5(2) ?
C33 C24 C25 C26 . . . . -3.9(3) ?
C21 C24 C25 C26 . . . . 172.84(16) ?
C24 C25 C26 C27 . . . . -0.8(3) ?
C25 C26 C27 C28 . . . . 3.3(3) ?
C26 C27 C28 C29 . . . . 178.57(18) ?
C26 C27 C28 C33 . . . . -1.1(3) ?
C27 C28 C29 C30 . . . . -176.10(19) ?
C33 C28 C29 C30 . . . . 3.5(3) ?
C28 C29 C30 C31 . . . . 0.3(3) ?
C29 C30 C31 C32 . . . . -3.2(3) ?
C30 C31 C32 C33 . . . . 2.1(3) ?
C31 C32 C33 C28 . . . . 1.8(3) ?
C31 C32 C33 C24 . . . . -179.57(17) ?
C27 C28 C33 C32 . . . . 175.11(17) ?
C29 C28 C33 C32 . . . . -4.5(2) ?
C27 C28 C33 C24 . . . . -3.6(2) ?
C29 C28 C33 C24 . . . . 176.78(16) ?
C25 C24 C33 C32 . . . . -172.66(16) ?
C21 C24 C33 C32 . . . . 10.7(3) ?
C25 C24 C33 C28 . . . . 6.0(2) ?
C21 C24 C33 C28 . . . . -170.65(15) ?
C2 N1 C34 C39 . . . . -26.1(2) ?
C18 N1 C34 C39 . . . . 148.20(15) ?
C2 N1 C34 C35 . . . . 155.43(15) ?
C18 N1 C34 C35 . . . . -30.3(2) ?
C39 C34 C35 C36 . . . . 0.3(2) ?
N1 C34 C35 C36 . . . . 178.83(15) ?
C34 C35 C36 C37 . . . . 1.7(3) ?
C35 C36 C37 C38 . . . . -2.5(2) ?
C35 C36 C37 C40 . . . . 173.31(15) ?
C36 C37 C38 C39 . . . . 1.3(2) ?
C40 C37 C38 C39 . . . . -174.58(16) ?
C37 C38 C39 C34 . . . . 0.7(2) ?
C35 C34 C39 C38 . . . . -1.5(2) ?
N1 C34 C39 C38 . . . . -179.98(15) ?
C38 C37 C40 C41 . . . . 51.8(2) ?
C36 C37 C40 C41 . . . . -123.81(18) ?
C38 C37 C40 C49 . . . . -128.84(17) ?
C36 C37 C40 C49 . . . . 55.5(2) ?
C49 C40 C41 C42 . . . . -2.8(3) ?
C37 C40 C41 C42 . . . . 176.55(16) ?
C40 C41 C42 C43 . . . . -0.6(3) ?
C41 C42 C43 C44 . . . . 2.6(3) ?
C42 C43 C44 C45 . . . . 177.23(17) ?
C42 C43 C44 C49 . . . . -1.1(3) ?
C43 C44 C45 C46 . . . . -176.00(17) ?
C49 C44 C45 C46 . . . . 2.4(3) ?
C44 C45 C46 C47 . . . . -0.4(3) ?
C45 C46 C47 C48 . . . . -1.3(3) ?
C46 C47 C48 C49 . . . . 1.0(3) ?
C47 C48 C49 C44 . . . . 0.9(2) ?
C47 C48 C49 C40 . . . . 178.92(16) ?
C43 C44 C49 C48 . . . . 175.83(16) ?
C45 C44 C49 C48 . . . . -2.6(2) ?
C43 C44 C49 C40 . . . . -2.2(2) ?
C45 C44 C49 C40 . . . . 179.36(15) ?
C41 C40 C49 C48 . . . . -173.82(16) ?
C37 C40 C49 C48 . . . . 6.8(2) ?
C41 C40 C49 C44 . . . . 4.1(2) ?
C37 C40 C49 C44 . . . . -175.20(15) ?

_cod_database_fobs_code 2243595
